data_7711916
loop_
_publ_author_name
'Thanasekaran, Pounraj'
'Huang, Jui-Hsiang'
'Jhou, Cing-Rou'
'Tsao, Hsiang-Chun'
'Mendiratta, Shruti'
'Su, Cing-Huei'
'Liu, Ching-Ping'
'Liu, Yen-Hsiang'
'Huang, Jui-Hsien'
'Lu, Kuang-Lieh'

_publ_section_title
;
 A neutral mononuclear rhenium(I) complex with a rare <i>in
 situ</i>-generated triazolyl ligand for the luminescence "turn-on"
 detection of histidine.
;
_journal_issue 3
_journal_name_full 'Dalton transactions (Cambridge, England : 2003)'
_journal_page_first 703
_journal_page_last 709
_journal_paper_doi 10.1039/d2dt03705j
_journal_volume 52
_journal_year 2023
_chemical_formula_moiety 'C15 H11 N6 O3 Re'
_chemical_formula_sum 'C15 H11 N6 O3 Re'
_chemical_formula_weight 509.50
_space_group_IT_number 61
_space_group_name_Hall '-P 2ac 2ab'
_space_group_name_H-M_alt 'P b c a'
_symmetry_cell_setting orthorhombic
_symmetry_space_group_name_H-M 'P b c a'
_atom_sites_solution_hydrogens geom
_atom_sites_solution_primary direct
_atom_sites_solution_secondary difmap
_audit_creation_method SHELXL-97
_audit_update_record
;
2022-06-27 deposited with the CCDC.	2022-12-13 downloaded from the CCDC.
;
_cell_angle_alpha 90.00
_cell_angle_beta 90.00
_cell_angle_gamma 90.00
_cell_formula_units_Z 8
_cell_length_a 6.07770(10)
_cell_length_b 22.5621(5)
_cell_length_c 22.9459(6)
_cell_measurement_reflns_used 7846
_cell_measurement_temperature 200(2)
_cell_measurement_theta_max 25.094
_cell_measurement_theta_min 2.531
_cell_volume 3146.47(12)
_computing_molecular_graphics 'Ortep-3 for Windows (Farrugia, 1997)'
_computing_publication_material 'WinGX publication routines (Farrugia, 1999)'
_computing_structure_refinement 'SHELXL-97 (Sheldrick, 1997)'
_computing_structure_solution 'SHELXS-86 (Sheldrick, 1986)'
_diffrn_ambient_temperature 200(2)
_diffrn_measured_fraction_theta_full 0.989
_diffrn_measured_fraction_theta_max 0.989
_diffrn_measurement_device_type 'D8 Venture'
_diffrn_measurement_method 'phi scan & omega scan'
_diffrn_radiation_monochromator graphite
_diffrn_radiation_source 'fine-focus sealed tube'
_diffrn_radiation_type MoK\a
_diffrn_radiation_wavelength 0.71073
_diffrn_reflns_av_R_equivalents 0.0316
_diffrn_reflns_av_sigmaI/netI 0.0257
_diffrn_reflns_limit_h_max 7
_diffrn_reflns_limit_h_min -7
_diffrn_reflns_limit_k_max 26
_diffrn_reflns_limit_k_min -26
_diffrn_reflns_limit_l_max 25
_diffrn_reflns_limit_l_min -27
_diffrn_reflns_number 13787
_diffrn_reflns_theta_full 25.13
_diffrn_reflns_theta_max 25.13
_diffrn_reflns_theta_min 2.53
_exptl_absorpt_coefficient_mu 7.753
_exptl_absorpt_correction_T_max 0.6534
_exptl_absorpt_correction_T_min 0.1780
_exptl_absorpt_correction_type multi-scan
_exptl_absorpt_process_details SADABS
_exptl_crystal_colour brown
_exptl_crystal_density_diffrn 2.151
_exptl_crystal_density_method 'not measured'
_exptl_crystal_description prism
_exptl_crystal_F_000 1936
_exptl_crystal_size_max 0.34
_exptl_crystal_size_mid 0.20
_exptl_crystal_size_min 0.06
_refine_diff_density_max 0.486
_refine_diff_density_min -0.693
_refine_diff_density_rms 0.090
_refine_ls_extinction_method none
_refine_ls_goodness_of_fit_ref 1.071
_refine_ls_hydrogen_treatment constr
_refine_ls_matrix_type full
_refine_ls_number_parameters 227
_refine_ls_number_reflns 2779
_refine_ls_number_restraints 0
_refine_ls_restrained_S_all 1.071
_refine_ls_R_factor_all 0.0219
_refine_ls_R_factor_gt 0.0193
_refine_ls_shift/su_max 0.001
_refine_ls_shift/su_mean 0.000
_refine_ls_structure_factor_coef Fsqd
_refine_ls_weighting_details 'calc w=1/[\s^2^(Fo^2^)+(0.0149P)^2^+4.2213P] where P=(Fo^2^+2Fc^2^)/3'
_refine_ls_weighting_scheme calc
_refine_ls_wR_factor_gt 0.0428
_refine_ls_wR_factor_ref 0.0440
_reflns_number_gt 2567
_reflns_number_total 2779
_reflns_threshold_expression >2sigma(I)
_cod_data_source_file d2dt03705j2.cif
_cod_data_source_block d23716
_cod_depositor_comments 'Adding full bibliography for 7711916.cif.'
_cod_database_code 7711916

loop_
_symmetry_equiv_pos_as_xyz
'x, y, z'
'-x+1/2, -y, z+1/2'
'-x, y+1/2, -z+1/2'
'x+1/2, -y+1/2, -z'
'-x, -y, -z'
'x-1/2, y, -z-1/2'
'x, -y-1/2, z-1/2'
'-x-1/2, y-1/2, z'

loop_
_atom_site_label
_atom_site_type_symbol
_atom_site_fract_x
_atom_site_fract_y
_atom_site_fract_z
_atom_site_U_iso_or_equiv
_atom_site_adp_type
_atom_site_occupancy
_atom_site_symmetry_multiplicity
_atom_site_calc_flag
_atom_site_refinement_flags
_atom_site_disorder_assembly
_atom_site_disorder_group
C1 C 0.4918(5) 0.50985(15) 0.57832(15) 0.0223(7) Uani 1 1 d . . .
C2 C 0.4862(5) 0.50505(15) 0.69302(15) 0.0228(7) Uani 1 1 d . . .
C3 C 0.8677(6) 0.52848(16) 0.63737(15) 0.0226(8) Uani 1 1 d . . .
C4 C 1.0156(5) 0.42630(15) 0.54164(15) 0.0223(7) Uani 1 1 d . . .
H4 H 1.0809 0.4634 0.5508 0.027 Uiso 1 1 calc R . .
C5 C 1.1146(5) 0.39102(16) 0.50083(15) 0.0257(8) Uani 1 1 d . . .
H5 H 1.2470 0.4035 0.4826 0.031 Uiso 1 1 calc R . .
C6 C 1.0207(5) 0.33679(15) 0.48613(15) 0.0254(8) Uani 1 1 d . . .
H6 H 1.0861 0.3120 0.4575 0.030 Uiso 1 1 calc R . .
C7 C 0.8296(5) 0.31986(16) 0.51442(15) 0.0240(8) Uani 1 1 d . . .
H7 H 0.7614 0.2831 0.5054 0.029 Uiso 1 1 calc R . .
C8 C 0.7389(5) 0.35688(14) 0.55586(14) 0.0192(7) Uani 1 1 d . . .
C9 C 0.5418(5) 0.34358(14) 0.58968(14) 0.0185(7) Uani 1 1 d . . .
C10 C 0.2696(5) 0.30700(15) 0.63137(14) 0.0191(7) Uani 1 1 d . . .
C11 C 0.1017(5) 0.26340(15) 0.64961(15) 0.0217(7) Uani 1 1 d . . .
C12 C 0.1323(6) 0.20376(18) 0.63868(18) 0.0351(10) Uani 1 1 d . . .
H12 H 0.2600 0.1903 0.6188 0.042 Uiso 1 1 calc R . .
C13 C -0.0263(7) 0.16411(17) 0.6571(2) 0.0461(11) Uani 1 1 d . . .
H13 H -0.0097 0.1230 0.6495 0.055 Uiso 1 1 calc R . .
C14 C -0.2086(7) 0.18442(18) 0.68660(18) 0.0399(10) Uani 1 1 d . . .
H14 H -0.3185 0.1578 0.7001 0.048 Uiso 1 1 calc R . .
C15 C -0.2263(6) 0.24438(18) 0.69578(17) 0.0329(9) Uani 1 1 d . . .
H15 H -0.3525 0.2586 0.7158 0.039 Uiso 1 1 calc R . .
N1 N 0.8481(4) 0.41129(12) 0.69773(13) 0.0233(6) Uani 1 1 d . . .
H1A H 0.8032 0.4199 0.7346 0.035 Uiso 1 1 calc R . .
H1B H 0.9936 0.4199 0.6940 0.035 Uiso 1 1 calc R . .
H1C H 0.8263 0.3721 0.6905 0.035 Uiso 1 1 calc R . .
N2 N 0.8289(4) 0.41043(12) 0.56937(12) 0.0186(6) Uani 1 1 d . . .
N3 N 0.4680(4) 0.38473(12) 0.62697(11) 0.0188(6) Uani 1 1 d . . .
N4 N 0.2892(4) 0.36133(12) 0.65511(12) 0.0200(6) Uani 1 1 d . . .
N5 N 0.4244(4) 0.29358(12) 0.59064(12) 0.0204(6) Uani 1 1 d . . .
N6 N -0.0756(4) 0.28405(12) 0.67817(13) 0.0247(6) Uani 1 1 d . . .
O1 O 0.3934(4) 0.53961(11) 0.54673(12) 0.0309(6) Uani 1 1 d . . .
O2 O 0.3814(4) 0.53007(12) 0.72666(13) 0.0359(7) Uani 1 1 d . . .
O3 O 0.9939(4) 0.56628(12) 0.63832(11) 0.0328(6) Uani 1 1 d . . .
Re1 Re 0.655188(19) 0.464963(6) 0.634351(6) 0.01705(6) Uani 1 1 d . . .

loop_
_atom_site_aniso_label
_atom_site_aniso_U_11
_atom_site_aniso_U_22
_atom_site_aniso_U_33
_atom_site_aniso_U_23
_atom_site_aniso_U_13
_atom_site_aniso_U_12
C1 0.0196(16) 0.0218(18) 0.0254(19) -0.0059(15) 0.0048(14) -0.0075(14)
C2 0.0275(18) 0.0174(17) 0.0236(18) 0.0054(15) -0.0015(15) -0.0018(14)
C3 0.0219(18) 0.025(2) 0.021(2) -0.0016(15) -0.0016(14) 0.0060(15)
C4 0.0196(16) 0.0221(18) 0.0252(18) 0.0021(14) -0.0008(14) -0.0057(14)
C5 0.0188(16) 0.033(2) 0.0251(19) 0.0039(16) 0.0042(14) -0.0003(15)
C6 0.0266(18) 0.0266(19) 0.0231(18) -0.0020(15) 0.0048(15) 0.0056(15)
C7 0.0271(18) 0.0220(18) 0.0229(19) -0.0019(15) 0.0008(14) -0.0017(14)
C8 0.0195(16) 0.0185(16) 0.0195(16) -0.0008(14) -0.0020(14) -0.0008(13)
C9 0.0187(15) 0.0185(17) 0.0183(17) -0.0002(14) -0.0016(13) -0.0014(13)
C10 0.0190(16) 0.0161(17) 0.0221(18) 0.0026(14) -0.0014(14) 0.0009(13)
C11 0.0231(16) 0.0212(19) 0.0209(18) 0.0020(15) -0.0001(14) -0.0024(14)
C12 0.039(2) 0.023(2) 0.043(3) -0.0004(18) 0.0111(18) -0.0033(16)
C13 0.062(3) 0.018(2) 0.058(3) -0.001(2) 0.015(2) -0.0110(19)
C14 0.046(2) 0.036(2) 0.039(2) 0.0006(19) 0.0099(19) -0.0197(19)
C15 0.0278(18) 0.038(2) 0.033(2) 0.0013(18) 0.0043(16) -0.0040(17)
N1 0.0250(15) 0.0212(16) 0.0237(16) -0.0036(13) -0.0023(12) 0.0019(11)
N2 0.0181(13) 0.0179(15) 0.0197(14) -0.0020(12) -0.0006(11) -0.0018(11)
N3 0.0161(13) 0.0173(15) 0.0229(15) 0.0004(12) 0.0012(11) -0.0041(11)
N4 0.0197(13) 0.0188(15) 0.0216(14) 0.0011(12) 0.0014(12) -0.0035(11)
N5 0.0202(14) 0.0197(15) 0.0213(15) -0.0026(12) -0.0005(12) -0.0014(11)
N6 0.0223(14) 0.0226(15) 0.0292(17) -0.0004(13) 0.0000(13) -0.0019(12)
O1 0.0269(13) 0.0350(16) 0.0307(15) 0.0092(12) -0.0060(11) 0.0015(11)
O2 0.0399(15) 0.0357(16) 0.0322(16) 0.0005(13) 0.0121(12) 0.0114(12)
O3 0.0290(14) 0.0286(15) 0.0407(16) -0.0028(12) -0.0015(12) -0.0115(12)
Re1 0.01719(9) 0.01506(9) 0.01890(9) -0.00113(5) -0.00036(5) -0.00114(5)

loop_
_atom_type_symbol
_atom_type_description
_atom_type_scat_dispersion_real
_atom_type_scat_dispersion_imag
_atom_type_scat_source
C C 0.0033 0.0016 'International Tables Vol C Tables 4.2.6.8 and 6.1.1.4'
H H 0.0000 0.0000 'International Tables Vol C Tables 4.2.6.8 and 6.1.1.4'
N N 0.0061 0.0033 'International Tables Vol C Tables 4.2.6.8 and 6.1.1.4'
O O 0.0106 0.0060 'International Tables Vol C Tables 4.2.6.8 and 6.1.1.4'
Re Re -1.0185 7.2310 'International Tables Vol C Tables 4.2.6.8 and 6.1.1.4'

loop_
_geom_angle_atom_site_label_1
_geom_angle_atom_site_label_2
_geom_angle_atom_site_label_3
_geom_angle
_geom_angle_site_symmetry_1
_geom_angle_site_symmetry_3
_geom_angle_publ_flag
O1 C1 Re1 176.1(3) . . ?
O2 C2 Re1 177.7(3) . . ?
O3 C3 Re1 179.0(3) . . ?
N2 C4 C5 122.5(3) . . ?
N2 C4 H4 118.7 . . ?
C5 C4 H4 118.7 . . ?
C4 C5 C6 119.8(3) . . ?
C4 C5 H5 120.1 . . ?
C6 C5 H5 120.1 . . ?
C7 C6 C5 118.2(3) . . ?
C7 C6 H6 120.9 . . ?
C5 C6 H6 120.9 . . ?
C8 C7 C6 119.4(3) . . ?
C8 C7 H7 120.3 . . ?
C6 C7 H7 120.3 . . ?
N2 C8 C7 122.2(3) . . ?
N2 C8 C9 113.0(3) . . ?
C7 C8 C9 124.8(3) . . ?
N5 C9 N3 113.3(3) . . ?
N5 C9 C8 128.4(3) . . ?
N3 C9 C8 118.2(3) . . ?
N4 C10 N5 114.8(3) . . ?
N4 C10 C11 123.5(3) . . ?
N5 C10 C11 121.6(3) . . ?
N6 C11 C12 122.3(3) . . ?
N6 C11 C10 117.4(3) . . ?
C12 C11 C10 120.3(3) . . ?
C11 C12 C13 118.8(4) . . ?
C11 C12 H12 120.6 . . ?
C13 C12 H12 120.6 . . ?
C14 C13 C12 119.8(4) . . ?
C14 C13 H13 120.1 . . ?
C12 C13 H13 120.1 . . ?
C15 C14 C13 117.8(4) . . ?
C15 C14 H14 121.1 . . ?
C13 C14 H14 121.1 . . ?
N6 C15 C14 123.8(4) . . ?
N6 C15 H15 118.1 . . ?
C14 C15 H15 118.1 . . ?
Re1 N1 H1A 109.5 . . ?
Re1 N1 H1B 109.5 . . ?
H1A N1 H1B 109.5 . . ?
Re1 N1 H1C 109.5 . . ?
H1A N1 H1C 109.5 . . ?
H1B N1 H1C 109.5 . . ?
C4 N2 C8 117.8(3) . . ?
C4 N2 Re1 125.0(2) . . ?
C8 N2 Re1 117.2(2) . . ?
C9 N3 N4 107.4(3) . . ?
C9 N3 Re1 117.2(2) . . ?
N4 N3 Re1 135.1(2) . . ?
C10 N4 N3 103.3(3) . . ?
C9 N5 C10 101.1(3) . . ?
C11 N6 C15 117.5(3) . . ?
C1 Re1 C2 86.80(14) . . ?
C1 Re1 C3 88.76(14) . . ?
C2 Re1 C3 89.02(14) . . ?
C1 Re1 N3 96.80(12) . . ?
C2 Re1 N3 99.74(12) . . ?
C3 Re1 N3 169.84(12) . . ?
C1 Re1 N2 95.13(12) . . ?
C2 Re1 N2 173.90(12) . . ?
C3 Re1 N2 96.80(12) . . ?
N3 Re1 N2 74.30(10) . . ?
C1 Re1 N1 178.57(12) . . ?
C2 Re1 N1 94.59(12) . . ?
C3 Re1 N1 91.61(12) . . ?
N3 Re1 N1 82.63(10) . . ?
N2 Re1 N1 83.45(11) . . ?

loop_
_geom_bond_atom_site_label_1
_geom_bond_atom_site_label_2
_geom_bond_distance
_geom_bond_site_symmetry_2
_geom_bond_publ_flag
C1 O1 1.155(4) . ?
C1 Re1 1.914(4) . ?
C2 O2 1.149(4) . ?
C2 Re1 1.920(4) . ?
C3 O3 1.147(4) . ?
C3 Re1 1.930(4) . ?
C4 N2 1.349(4) . ?
C4 C5 1.368(5) . ?
C4 H4 0.9500 . ?
C5 C6 1.391(5) . ?
C5 H5 0.9500 . ?
C6 C7 1.385(5) . ?
C6 H6 0.9500 . ?
C7 C8 1.380(5) . ?
C7 H7 0.9500 . ?
C8 N2 1.362(4) . ?
C8 C9 1.458(4) . ?
C9 N5 1.335(4) . ?
C9 N3 1.340(4) . ?
C10 N4 1.347(4) . ?
C10 N5 1.360(4) . ?
C10 C11 1.478(5) . ?
C11 N6 1.344(4) . ?
C11 C12 1.381(5) . ?
C12 C13 1.382(5) . ?
C12 H12 0.9500 . ?
C13 C14 1.376(6) . ?
C13 H13 0.9500 . ?
C14 C15 1.373(6) . ?
C14 H14 0.9500 . ?
C15 N6 1.343(5) . ?
C15 H15 0.9500 . ?
N1 Re1 2.226(3) . ?
N1 H1A 0.9100 . ?
N1 H1B 0.9100 . ?
N1 H1C 0.9100 . ?
N2 Re1 2.203(3) . ?
N3 N4 1.370(4) . ?
N3 Re1 2.145(3) . ?
